data_7704564
loop_
_publ_author_name
'Ozsv\'ath, Andr\'as'
'Di\'oszegi, R\'obert'
'B\'enyei, Attila Csaba'
'Bugly\'o, P\'eter'

_publ_section_title
;
 Pd(ii)-Complexes of a novel pyridinone based tripeptide conjugate:
 solution and solid state studies.
;
_journal_issue 27
_journal_name_full 'Dalton transactions (Cambridge, England : 2003)'
_journal_page_first 9254
_journal_page_last 9267
_journal_paper_doi 10.1039/d0dt01396j
_journal_volume 49
_journal_year 2020
_chemical_absolute_configuration ad
_chemical_formula_moiety 'C15 H23 Cl2 N5 O5 Pd, 2( H2 O)'
_chemical_formula_sum 'C15 H27 Cl2 N5 O7 Pd'
_chemical_formula_weight 566.71
_chemical_name_common PdHL2Cl2
_space_group_crystal_system monoclinic
_space_group_IT_number 4
_space_group_name_Hall 'P 2yb'
_space_group_name_H-M_alt 'P 1 21 1'
_atom_sites_solution_hydrogens mixed
_atom_sites_solution_primary direct
_atom_sites_solution_secondary difmap
_audit_update_record
;
2020-04-14 deposited with the CCDC.	2020-06-01 downloaded from the CCDC.
;
_cell_angle_alpha 90
_cell_angle_beta 97.5130(10)
_cell_angle_gamma 90
_cell_formula_units_Z 2
_cell_length_a 5.7219(2)
_cell_length_b 15.7524(5)
_cell_length_c 12.0932(4)
_cell_measurement_reflns_used 111
_cell_measurement_temperature 102.(2)
_cell_measurement_theta_max 28.8610
_cell_measurement_theta_min 7.4316
_cell_volume 1080.65(6)
_computing_cell_refinement 'APEX3 v2017.3-0 (Bruker AXS)'
_computing_data_collection 'Bruker Instrument Service vV6.2.6'
_computing_data_reduction 'SAINT V8.38A (Bruker AXS Inc., 2017)'
_computing_molecular_graphics Mercury
_computing_publication_material 'WinGX, PublCIF'
_computing_structure_refinement 'SHELXL-2018/3 (Sheldrick, 2018)'
_computing_structure_solution 'SHELXT 2014/5 (Sheldrick, 2014)'
_diffrn_ambient_temperature 102.(2)
_diffrn_detector_area_resol_mean 7.3910
_diffrn_measured_fraction_theta_full 0.998
_diffrn_measured_fraction_theta_max 0.998
_diffrn_measurement_device_type 'Bruker D8 VENTURE'
_diffrn_measurement_method '\w and \p scan'
_diffrn_radiation_monochromator 'multilayer mirror INCOATEC'
_diffrn_radiation_type ' Mo K\a'
_diffrn_radiation_wavelength 0.71073
_diffrn_reflns_av_R_equivalents 0.0329
_diffrn_reflns_av_unetI/netI 0.0303
_diffrn_reflns_limit_h_max 7
_diffrn_reflns_limit_h_min -7
_diffrn_reflns_limit_k_max 19
_diffrn_reflns_limit_k_min -19
_diffrn_reflns_limit_l_max 15
_diffrn_reflns_limit_l_min -15
_diffrn_reflns_number 18516
_diffrn_reflns_theta_full 26.76
_diffrn_reflns_theta_max 26.76
_diffrn_reflns_theta_min 3.10
_diffrn_source 'microfocus sealed tube'
_diffrn_source_type 'INCOATEC I\mS 3.0'
_exptl_absorpt_coefficient_mu 1.153
_exptl_absorpt_correction_T_max 0.89
_exptl_absorpt_correction_T_min 0.79
_exptl_absorpt_correction_type numerical
_exptl_absorpt_process_details
;
SADABS-2016/2 - Bruker AXS area detector scaling and absorption correction
;
_exptl_crystal_colour yellow
_exptl_crystal_density_diffrn 1.742
_exptl_crystal_density_method 'not measured'
_exptl_crystal_description prism
_exptl_crystal_F_000 576
_exptl_crystal_size_max 0.370
_exptl_crystal_size_mid 0.126
_exptl_crystal_size_min 0.104
_refine_diff_density_max 0.276
_refine_diff_density_min -0.289
_refine_ls_abs_structure_details
;

Flack x determined using 2002 quotients [(I+)-(I-)]/[(I+)+(I-)]
(Parsons, Flack and Wagner, Acta Cryst. B69 (2013) 249-259).
;
_refine_ls_abs_structure_Flack 0.005(11)
_refine_ls_extinction_coef 0.0018(7)
_refine_ls_extinction_method 'SHELXL-2018/3 (Sheldrick 2018)'
_refine_ls_goodness_of_fit_ref 1.049
_refine_ls_hydrogen_treatment mixed
_refine_ls_matrix_type full
_refine_ls_number_parameters 298
_refine_ls_number_reflns 4595
_refine_ls_number_restraints 10
_refine_ls_restrained_S_all 1.048
_refine_ls_R_factor_all 0.0233
_refine_ls_R_factor_gt 0.0208
_refine_ls_shift/su_max 0.000
_refine_ls_shift/su_mean 0.000
_refine_ls_structure_factor_coef Fsqd
_refine_ls_weighting_details 'w=1/[\s^2^(Fo^2^)+(0.0188P)^2^+0.1548P] where P=(Fo^2^+2Fc^2^)/3'
_refine_ls_weighting_scheme calc
_refine_ls_wR_factor_gt 0.0449
_refine_ls_wR_factor_ref 0.0465
_reflns_number_gt 4368
_reflns_number_total 4595
_reflns_threshold_expression 'I > 2\s(I)'
_cod_data_source_file d0dt01396j2.cif
_cod_data_source_block 3
_cod_depositor_comments 'Adding full bibliography for 7704564.cif.'
_cod_database_code 7704564
_publcif_datablock.id {315305c8-d6ea-47d5-b8ad-a48403d3902c}

_publcif_funding_html
;
;

loop_
_space_group_symop_operation_xyz
'x, y, z'
'-x, y+1/2, -z'

loop_
_atom_site_type_symbol
_atom_site_label
_atom_site_fract_x
_atom_site_fract_y
_atom_site_fract_z
_atom_site_U_iso_or_equiv
_atom_site_adp_type
_atom_site_calc_flag
_atom_site_refinement_flags_adp
_atom_site_refinement_flags_occupancy
_atom_site_refinement_flags_posn
_atom_site_occupancy
_atom_site_disorder_assembly
_atom_site_disorder_group
C C2 0.6607(7) 0.4834(2) 0.3263(3) 0.0338(8) Uani d . . . 1 . .
H H2 0.830225 0.480002 0.314619 0.041 Uiso calc U . R 1 . .
C C3 0.6149(7) 0.5684(2) 0.3789(3) 0.0307(8) Uani d . . . 1 . .
C C5 0.4039(7) 0.6467(2) 0.5047(3) 0.0334(8) Uani d . . . 1 . .
H H5A 0.229623 0.649664 0.495664 0.04 Uiso calc U . R 1 . .
H H5AB 0.460317 0.694104 0.461359 0.04 Uiso calc U . R 1 . .
C C6 0.4948(7) 0.6600(2) 0.6260(3) 0.0321(8) Uani d . . . 1 . .
C C8 0.7830(7) 0.6116(2) 0.7811(3) 0.0299(8) Uani d . . . 1 . .
H H8A 0.758633 0.668863 0.811415 0.036 Uiso calc U . R 1 . .
H H8AB 0.954559 0.603975 0.780347 0.036 Uiso calc U . R 1 . .
C C9 0.6981(7) 0.5459(2) 0.8587(3) 0.0288(8) Uani d . . . 1 . .
C C10 0.3913(7) 0.4427(3) 0.8853(3) 0.0350(8) Uani d . . . 1 . .
H H10A 0.244653 0.469843 0.903008 0.042 Uiso calc U . R 1 . .
H H10B 0.493199 0.431928 0.956569 0.042 Uiso calc U . R 1 . .
C C11 0.3301(6) 0.3590(2) 0.8281(3) 0.0319(8) Uani d . . . 1 . .
H H11A 0.206923 0.330772 0.865335 0.038 Uiso calc U . R 1 . .
H H11B 0.262564 0.37021 0.749881 0.038 Uiso calc U . R 1 . .
C C12 0.5882(6) 0.2438(2) 0.9136(3) 0.0278(7) Uani d . . . 1 . .
C C13 0.7666(7) 0.1867(2) 0.9070(3) 0.0290(8) Uani d . . . 1 . .
C C14 0.8943(6) 0.1863(2) 0.8161(3) 0.0319(8) Uani d . . . 1 . .
C C15 0.8394(7) 0.2473(2) 0.7336(3) 0.0342(9) Uani d . . . 1 . .
H H15 0.927903 0.250843 0.672507 0.041 Uiso calc U . R 1 . .
C C16 0.6578(7) 0.3020(2) 0.7412(3) 0.0324(8) Uani d . . . 1 . .
H H16 0.618543 0.342665 0.683671 0.039 Uiso calc U . R 1 . .
C C17 0.4567(7) 0.2444(3) 1.0126(3) 0.0372(9) Uani d . . . 1 . .
H H17A 0.409588 0.302648 1.027543 0.056 Uiso calc U . R 1 . .
H H17B 0.558276 0.222249 1.077726 0.056 Uiso calc U . R 1 . .
H H17C 0.31591 0.208666 0.99736 0.056 Uiso calc U . R 1 . .
C C20 0.5065(9) 0.4744(3) 0.2146(3) 0.0547(13) Uani d . . . 1 . .
H H20A 0.540928 0.420345 0.180059 0.082 Uiso calc U . R 1 . .
H H20B 0.53902 0.521333 0.165552 0.082 Uiso calc U . R 1 . .
H H20C 0.340112 0.475857 0.226029 0.082 Uiso calc U . R 1 . .
H H7 0.712(10) 0.574(3) 0.623(4) 0.082 Uiso d U . D 1 . .
H H9 0.439(9) 0.509(4) 0.753(3) 0.082 Uiso d U . D 1 . .
H H13 0.937(7) 0.102(4) 0.996(5) 0.082 Uiso d U . D 1 . .
H H14 1.138(10) 0.132(4) 0.759(4) 0.082 Uiso d U . D 1 . .
N N1 0.6083(6) 0.4149(2) 0.4036(3) 0.0342(7) Uani d . . . 1 . .
H H1A 0.738996 0.403308 0.452618 0.041 Uiso calc U . R 1 . .
H H1B 0.565907 0.366769 0.364351 0.041 Uiso calc U . R 1 . .
N N4 0.4724(5) 0.56676(18) 0.4564(2) 0.0279(7) Uani d . . . 1 . .
N N7 0.6678(6) 0.60783(19) 0.6687(3) 0.0301(7) Uani d . . D 1 . .
N N9 0.5107(6) 0.5004(2) 0.8189(3) 0.0320(7) Uani d . . D 1 . .
N N11 0.5321(5) 0.30008(18) 0.8282(2) 0.0282(6) Uani d . . . 1 . .
Cl Cl1 0.07287(18) 0.50036(8) 0.59687(9) 0.0450(3) Uani d . . . 1 . .
Cl Cl2 0.1968(2) 0.31733(7) 0.50153(10) 0.0479(3) Uani d . . . 1 . .
Pd Pd1 0.34324(4) 0.45234(2) 0.48740(2) 0.02661(8) Uani d . . . 1 . .
O O1W 0.0451(7) 0.8043(3) 0.7554(3) 0.0634(10) Uani d . . D 1 . .
O O2W 0.0148(8) 0.8728(3) 0.9674(3) 0.0693(11) Uani d . . D 1 . .
O O3 0.7018(6) 0.63466(18) 0.3431(3) 0.0458(7) Uani d . . . 1 . .
O O6 0.4167(7) 0.7164(2) 0.6804(3) 0.0581(9) Uani d . . . 1 . .
O O9 0.8020(5) 0.53686(18) 0.9538(2) 0.0418(7) Uani d . . . 1 . .
O O13 0.8113(5) 0.1304(2) 0.9914(2) 0.0443(7) Uani d . . D 1 . .
O O14 1.0619(6) 0.1290(2) 0.8167(3) 0.0462(8) Uani d . . D 1 . .
H H11C 0.151(8) 0.772(3) 0.738(5) 0.069 Uiso d U . D 1 . .
H H11D -0.038(9) 0.801(4) 0.691(3) 0.069 Uiso d U . D 1 . .
H H21A 0.020(10) 0.855(3) 0.901(3) 0.069 Uiso d U . D 1 . .
H H21B 0.088(9) 0.921(2) 0.963(4) 0.069 Uiso d U . D 1 . .

loop_
_atom_site_aniso_label
_atom_site_aniso_U_11
_atom_site_aniso_U_22
_atom_site_aniso_U_33
_atom_site_aniso_U_12
_atom_site_aniso_U_13
_atom_site_aniso_U_23
C2 0.035(2) 0.040(2) 0.0290(19) 0.0007(15) 0.0128(16) -0.0046(15)
C3 0.034(2) 0.035(2) 0.0228(18) -0.0007(16) 0.0044(15) -0.0004(15)
C5 0.043(2) 0.0294(19) 0.0280(19) 0.0118(16) 0.0066(17) 0.0044(15)
C6 0.041(2) 0.0317(19) 0.0248(18) 0.0075(16) 0.0103(16) 0.0021(15)
C8 0.035(2) 0.0292(19) 0.026(2) -0.0023(16) 0.0059(17) -0.0032(16)
C9 0.034(2) 0.0261(16) 0.0262(19) 0.0032(14) 0.0037(16) -0.0011(15)
C10 0.0389(18) 0.030(2) 0.0371(18) -0.0024(19) 0.0073(15) 0.0064(19)
C11 0.0279(18) 0.0304(19) 0.036(2) -0.0019(15) -0.0019(16) 0.0062(16)
C12 0.0283(18) 0.0309(18) 0.0245(18) -0.0048(15) 0.0047(14) 0.0012(14)
C13 0.0319(19) 0.0325(19) 0.0228(18) -0.0032(15) 0.0042(15) 0.0036(15)
C14 0.0300(19) 0.037(2) 0.0283(19) -0.0010(16) 0.0035(16) -0.0054(16)
C15 0.037(2) 0.044(2) 0.0229(18) -0.0119(18) 0.0060(16) -0.0020(17)
C16 0.039(2) 0.035(2) 0.023(2) -0.0073(17) 0.0007(17) 0.0046(16)
C17 0.041(2) 0.041(2) 0.031(2) 0.0032(18) 0.0114(17) 0.0081(17)
C20 0.076(3) 0.058(4) 0.030(2) 0.000(2) 0.006(2) -0.0081(19)
N1 0.0350(18) 0.0329(16) 0.0363(19) 0.0042(14) 0.0102(15) -0.0020(14)
N4 0.0323(17) 0.0305(16) 0.0217(15) 0.0035(13) 0.0062(13) 0.0002(12)
N7 0.0384(18) 0.0288(16) 0.0237(17) 0.0064(13) 0.0062(14) -0.0030(13)
N9 0.0372(17) 0.0293(15) 0.0279(17) -0.0060(13) -0.0013(14) 0.0038(13)
N11 0.0305(16) 0.0268(15) 0.0261(16) -0.0032(12) -0.0008(12) 0.0009(12)
Cl1 0.0323(5) 0.0657(6) 0.0393(6) 0.0146(5) 0.0129(4) 0.0003(5)
Cl2 0.0567(7) 0.0398(5) 0.0478(6) -0.0091(5) 0.0093(5) 0.0047(5)
Pd1 0.02513(12) 0.03180(13) 0.02333(12) 0.00341(14) 0.00482(8) 0.00131(14)
O1W 0.068(3) 0.071(3) 0.052(2) 0.010(2) 0.009(2) -0.015(2)
O2W 0.084(3) 0.065(2) 0.063(3) -0.015(2) 0.025(2) -0.015(2)
O3 0.061(2) 0.0397(16) 0.0412(17) -0.0066(15) 0.0248(15) 0.0009(13)
O6 0.073(2) 0.061(2) 0.0411(18) 0.0361(18) 0.0076(16) -0.0140(15)
O9 0.0481(17) 0.0458(16) 0.0282(15) -0.0098(13) -0.0080(12) 0.0031(13)
O13 0.0488(19) 0.0502(17) 0.0358(16) 0.0158(14) 0.0125(14) 0.0180(13)
O14 0.0488(19) 0.0556(19) 0.0372(18) 0.0142(15) 0.0161(15) 0.0034(15)

loop_
_atom_type_symbol
_atom_type_description
_atom_type_scat_dispersion_real
_atom_type_scat_dispersion_imag
_atom_type_scat_source
C C 0.0033 0.0016 'International Tables Vol C Tables 4.2.6.8 and 6.1.1.4'
H H 0.0000 0.0000 'International Tables Vol C Tables 4.2.6.8 and 6.1.1.4'
N N 0.0061 0.0033 'International Tables Vol C Tables 4.2.6.8 and 6.1.1.4'
Cl Cl 0.1484 0.1585 'International Tables Vol C Tables 4.2.6.8 and 6.1.1.4'
Pd Pd -0.9988 1.0072 'International Tables Vol C Tables 4.2.6.8 and 6.1.1.4'
O O 0.0106 0.0060 'International Tables Vol C Tables 4.2.6.8 and 6.1.1.4'

loop_
_geom_angle_atom_site_label_1
_geom_angle_atom_site_label_2
_geom_angle_atom_site_label_3
_geom_angle_site_symmetry_1
_geom_angle_site_symmetry_3
_geom_angle
_geom_angle_publ_flag
N1 C2 C3 . . 108.5(3) ?
N1 C2 C20 . . 110.5(3) ?
C3 C2 C20 . . 110.0(3) ?
N1 C2 H2 . . 109.3 ?
C3 C2 H2 . . 109.3 ?
C20 C2 H2 . . 109.3 ?
O3 C3 N4 . . 124.8(3) ?
O3 C3 C2 . . 119.3(3) ?
N4 C3 C2 . . 115.8(3) ?
N4 C5 C6 . . 115.6(3) ?
N4 C5 H5A . . 108.4 ?
C6 C5 H5A . . 108.4 ?
N4 C5 H5AB . . 108.4 ?
C6 C5 H5AB . . 108.4 ?
H5A C5 H5AB . . 107.4 ?
O6 C6 N7 . . 122.9(4) ?
O6 C6 C5 . . 121.4(3) ?
N7 C6 C5 . . 115.7(3) ?
N7 C8 C9 . . 114.4(3) ?
N7 C8 H8A . . 108.7 ?
C9 C8 H8A . . 108.7 ?
N7 C8 H8AB . . 108.7 ?
C9 C8 H8AB . . 108.7 ?
H8A C8 H8AB . . 107.6 ?
O9 C9 N9 . . 123.0(3) ?
O9 C9 C8 . . 120.1(4) ?
N9 C9 C8 . . 116.9(3) ?
N9 C10 C11 . . 113.2(3) ?
N9 C10 H10A . . 108.9 ?
C11 C10 H10A . . 108.9 ?
N9 C10 H10B . . 108.9 ?
C11 C10 H10B . . 108.9 ?
H10A C10 H10B . . 107.8 ?
N11 C11 C10 . . 114.4(3) ?
N11 C11 H11A . . 108.7 ?
C10 C11 H11A . . 108.7 ?
N11 C11 H11B . . 108.7 ?
C10 C11 H11B . . 108.7 ?
H11A C11 H11B . . 107.6 ?
N11 C12 C13 . . 119.0(3) ?
N11 C12 C17 . . 120.5(3) ?
C13 C12 C17 . . 120.5(3) ?
O13 C13 C12 . . 117.1(3) ?
O13 C13 C14 . . 121.6(3) ?
C12 C13 C14 . . 121.3(3) ?
O14 C14 C15 . . 125.0(4) ?
O14 C14 C13 . . 117.0(3) ?
C15 C14 C13 . . 117.9(4) ?
C16 C15 C14 . . 119.4(4) ?
C16 C15 H15 . . 120.3 ?
C14 C15 H15 . . 120.3 ?
N11 C16 C15 . . 121.8(4) ?
N11 C16 H16 . . 119.1 ?
C15 C16 H16 . . 119.1 ?
C12 C17 H17A . . 109.5 ?
C12 C17 H17B . . 109.5 ?
H17A C17 H17B . . 109.5 ?
C12 C17 H17C . . 109.5 ?
H17A C17 H17C . . 109.5 ?
H17B C17 H17C . . 109.5 ?
C2 C20 H20A . . 109.5 ?
C2 C20 H20B . . 109.5 ?
H20A C20 H20B . . 109.5 ?
C2 C20 H20C . . 109.5 ?
H20A C20 H20C . . 109.5 ?
H20B C20 H20C . . 109.5 ?
C2 N1 Pd1 . . 109.3(2) ?
C2 N1 H1A . . 109.8 ?
Pd1 N1 H1A . . 109.8 ?
C2 N1 H1B . . 109.8 ?
Pd1 N1 H1B . . 109.8 ?
H1A N1 H1B . . 108.3 ?
C3 N4 C5 . . 119.2(3) ?
C3 N4 Pd1 . . 115.4(2) ?
C5 N4 Pd1 . . 125.1(2) ?
C6 N7 C8 . . 124.5(3) ?
C6 N7 H7 . . 114.(4) ?
C8 N7 H7 . . 121.(4) ?
C9 N9 C10 . . 123.9(3) ?
C9 N9 H9 . . 121.(4) ?
C10 N9 H9 . . 114.(4) ?
C16 N11 C12 . . 120.4(3) ?
C16 N11 C11 . . 118.7(3) ?
C12 N11 C11 . . 120.9(3) ?
N4 Pd1 N1 . . 81.33(12) ?
N4 Pd1 Cl1 . . 96.01(9) ?
N1 Pd1 Cl1 . . 173.87(10) ?
N4 Pd1 Cl2 . . 173.33(9) ?
N1 Pd1 Cl2 . . 94.12(9) ?
Cl1 Pd1 Cl2 . . 88.99(5) ?
H11C O1W H11D . . 94.(5) ?
H21A O2W H21B . . 99.(3) ?
C13 O13 H13 . . 118.(4) ?
C14 O14 H14 . . 113.(4) ?

loop_
_geom_bond_atom_site_label_1
_geom_bond_atom_site_label_2
_geom_bond_site_symmetry_2
_geom_bond_distance
_geom_bond_publ_flag
C2 N1 . 1.484(5) ?
C2 C3 . 1.520(5) ?
C2 C20 . 1.521(6) ?
C2 H2 . 1.0 ?
C3 O3 . 1.257(5) ?
C3 N4 . 1.320(5) ?
C5 N4 . 1.463(5) ?
C5 C6 . 1.506(5) ?
C5 H5A . 0.99 ?
C5 H5AB . 0.99 ?
C6 O6 . 1.224(5) ?
C6 N7 . 1.338(5) ?
C8 N7 . 1.433(5) ?
C8 C9 . 1.519(5) ?
C8 H8A . 0.99 ?
C8 H8AB . 0.99 ?
C9 O9 . 1.232(5) ?
C9 N9 . 1.327(5) ?
C10 N9 . 1.443(5) ?
C10 C11 . 1.509(6) ?
C10 H10A . 0.99 ?
C10 H10B . 0.99 ?
C11 N11 . 1.482(5) ?
C11 H11A . 0.99 ?
C11 H11B . 0.99 ?
C12 N11 . 1.367(5) ?
C12 C13 . 1.370(5) ?
C12 C17 . 1.495(5) ?
C13 O13 . 1.351(4) ?
C13 C14 . 1.398(5) ?
C14 O14 . 1.316(5) ?
C14 C15 . 1.392(5) ?
C15 C16 . 1.362(6) ?
C15 H15 . 0.95 ?
C16 N11 . 1.351(5) ?
C16 H16 . 0.95 ?
C17 H17A . 0.98 ?
C17 H17B . 0.98 ?
C17 H17C . 0.98 ?
C20 H20A . 0.98 ?
C20 H20B . 0.98 ?
C20 H20C . 0.98 ?
N1 Pd1 . 2.019(3) ?
N1 H1A . 0.91 ?
N1 H1B . 0.91 ?
N4 Pd1 . 2.002(3) ?
N7 H7 . 0.83(3) ?
N9 H9 . 0.86(3) ?
Cl1 Pd1 . 2.2920(10) ?
Cl2 Pd1 . 2.3004(11) ?
O1W H11C . 0.83(3) ?
O1W H11D . 0.86(3) ?
O2W H21A . 0.85(3) ?
O2W H21B . 0.87(3) ?
O13 H13 . 0.84(3) ?
O14 H14 . 0.87(3) ?

loop_
_geom_hbond_atom_site_label_D
_geom_hbond_atom_site_label_H
_geom_hbond_atom_site_label_A
_geom_hbond_site_symmetry_A
_geom_hbond_distance_DH
_geom_hbond_distance_HA
_geom_hbond_distance_DA
_geom_hbond_angle_DHA
_geom_hbond_publ_flag
C5 H5AB Cl2 2_656 0.99 2.75 3.535(4) 136.0 ?
C8 H8AB Cl1 1_655 0.99 2.9 3.428(4) 113.9 ?
C11 H11A O2W 2_547 0.99 2.61 3.367(6) 133.3 ?
C11 H11B Cl1 . 0.99 2.88 3.724(4) 144.0 ?
C15 H15 Cl2 1_655 0.95 2.93 3.843(4) 162.3 ?
N7 H7 N4 . 0.83(3) 2.28(6) 2.740(5) 115.(5) ?
N7 H7 Cl1 1_655 0.83(3) 2.42(4) 3.085(3) 137.(5) ?
N9 H9 Cl1 . 0.86(3) 2.63(3) 3.424(3) 154.(5) ?
O13 H13 O9 2_747 0.84(3) 1.85(3) 2.669(4) 164.(6) ?
O14 H14 O3 2_746 0.87(3) 1.63(3) 2.501(4) 175.(7) ?
N1 H1A Cl1 1_655 0.91 2.86 3.566(4) 135.9 ?
N1 H1A Cl2 1_655 0.91 2.94 3.750(4) 149.1 ?
N1 H1B O6 2_646 0.91 2.43 3.284(5) 155.5 ?
O1W H11C O6 . 0.83(3) 1.96(3) 2.787(5) 168.(6) ?
O1W H11D Cl2 2_556 0.86(3) 2.40(3) 3.238(4) 166.(5) ?
O2W H21A O1W . 0.85(3) 1.96(3) 2.808(5) 174.(5) ?
O2W H21B O9 2_657 0.87(3) 2.14(3) 2.902(5) 146.(4) ?

loop_
_geom_torsion_atom_site_label_1
_geom_torsion_atom_site_label_2
_geom_torsion_atom_site_label_3
_geom_torsion_atom_site_label_4
_geom_torsion_site_symmetry_1
_geom_torsion_site_symmetry_2
_geom_torsion_site_symmetry_3
_geom_torsion_site_symmetry_4
_geom_torsion
_geom_torsion_publ_flag
N1 C2 C3 O3 . . . . 162.2(4) ?
C20 C2 C3 O3 . . . . -76.8(5) ?
N1 C2 C3 N4 . . . . -21.5(5) ?
C20 C2 C3 N4 . . . . 99.5(4) ?
N4 C5 C6 O6 . . . . -166.9(4) ?
N4 C5 C6 N7 . . . . 14.5(5) ?
N7 C8 C9 O9 . . . . 171.9(3) ?
N7 C8 C9 N9 . . . . -8.2(5) ?
N9 C10 C11 N11 . . . . 76.7(4) ?
N11 C12 C13 O13 . . . . -177.9(3) ?
C17 C12 C13 O13 . . . . 2.0(5) ?
N11 C12 C13 C14 . . . . 1.3(5) ?
C17 C12 C13 C14 . . . . -178.8(3) ?
O13 C13 C14 O14 . . . . -0.6(6) ?
C12 C13 C14 O14 . . . . -179.8(3) ?
O13 C13 C14 C15 . . . . -179.0(4) ?
C12 C13 C14 C15 . . . . 1.9(5) ?
O14 C14 C15 C16 . . . . 178.5(4) ?
C13 C14 C15 C16 . . . . -3.3(5) ?
C14 C15 C16 N11 . . . . 1.6(6) ?
C3 C2 N1 Pd1 . . . . 32.6(4) ?
C20 C2 N1 Pd1 . . . . -88.1(3) ?
O3 C3 N4 C5 . . . . 1.0(6) ?
C2 C3 N4 C5 . . . . -175.1(3) ?
O3 C3 N4 Pd1 . . . . 175.5(3) ?
C2 C3 N4 Pd1 . . . . -0.6(4) ?
C6 C5 N4 C3 . . . . -113.3(4) ?
C6 C5 N4 Pd1 . . . . 72.9(4) ?
O6 C6 N7 C8 . . . . -0.5(6) ?
C5 C6 N7 C8 . . . . 178.1(3) ?
C9 C8 N7 C6 . . . . 101.0(4) ?
O9 C9 N9 C10 . . . . 7.4(6) ?
C8 C9 N9 C10 . . . . -172.4(3) ?
C11 C10 N9 C9 . . . . -135.8(4) ?
C15 C16 N11 C12 . . . . 1.6(6) ?
C15 C16 N11 C11 . . . . -177.2(3) ?
C13 C12 N11 C16 . . . . -3.0(5) ?
C17 C12 N11 C16 . . . . 177.0(3) ?
C13 C12 N11 C11 . . . . 175.8(3) ?
C17 C12 N11 C11 . . . . -4.1(5) ?
C10 C11 N11 C16 . . . . -91.7(4) ?
C10 C11 N11 C12 . . . . 89.4(4) ?

loop_
_publcif_info_exptl_table_extra_item
sin_theta_over_lambda_max

loop_
_publcif_info_exptl_table_header_item
?
